data_7229103
loop_
_publ_author_name
'Li, Ke'
'Blatov, Vladislav A.'
'Fan, Tao'
'Zheng, Tian-Rui'
'Zhang, Ya-Qian'
'Li, Bao-Long'
'Wu, Bing'

_publ_section_title
;
 A series of Cd(II) coordination polymers based on flexible bis(triazole)
 and multicarboxylate ligands: topological diversity, entanglement and
 properties
;
_journal_name_full CrystEngComm
_journal_paper_doi 10.1039/C7CE01176H
_journal_year 2017
_chemical_formula_moiety '2(C22 H18 Cd2 N6 O10), C12 H20 Cd N6 O4'
_chemical_formula_sum 'C56 H56 Cd5 N18 O24'
_chemical_formula_weight 1927.18
_space_group_crystal_system monoclinic
_space_group_IT_number 15
_space_group_name_Hall '-C 2yc'
_space_group_name_H-M_alt 'C 1 2/c 1'
_symmetry_space_group_name_Hall '-C 2yc'
_symmetry_space_group_name_H-M 'C 1 2/c 1'
_atom_sites_solution_hydrogens mixed
_atom_sites_solution_primary dual
_audit_creation_date 2017-07-24
_audit_creation_method
;
Olex2 1.2
(compiled 2017.03.28 svn.r3405 for OlexSys, GUI svn.r5337)
;
_audit_update_record
;
2017-08-08 deposited with the CCDC.
2017-09-11 downloaded from the CCDC.
;
_cell_angle_alpha 90
_cell_angle_beta 114.597(5)
_cell_angle_gamma 90
_cell_formula_units_Z 4
_cell_length_a 24.418(7)
_cell_length_b 15.686(4)
_cell_length_c 21.471(6)
_cell_measurement_reflns_used 14105
_cell_measurement_temperature 293.1500
_cell_measurement_theta_max 27.5243
_cell_measurement_theta_min 3.0435
_cell_volume 7478(4)
_computing_cell_refinement 'CrystalClear (Rigaku Inc., 2007)'
_computing_data_collection 'CrystalClear (Rigaku Inc., 2007)'
_computing_data_reduction 'CrystalClear (Rigaku Inc., 2007)'
_computing_molecular_graphics 'Olex2 (Dolomanov et al., 2009)'
_computing_publication_material 'Olex2 (Dolomanov et al., 2009)'
_computing_structure_refinement 'ShelXL (Sheldrick, 2015)'
_computing_structure_solution 'ShelXT (Sheldrick, 2015)'
_diffrn_ambient_temperature 293.1500
_diffrn_detector_area_resol_mean 28.5714
_diffrn_measured_fraction_theta_full 0.989
_diffrn_measured_fraction_theta_max 0.989
_diffrn_measurement_details
;
scan:
    Number of images: 360
               Slice: -110.0000 - 70.0000
         Image width: 0.5000
            Exp time: 1.0000
       Rotation axis: Omega
               Omega: 0.0000
                 Chi: 45.0000
                 Phi: 0.0000
                 XTD: 35.0615
              2theta: -20.0895
;
_diffrn_measurement_device
;
Saturn724+ (2x2 bin mode)
;
_diffrn_measurement_device_details
;
AFC10: Fixed Chi 2 circle
;
_diffrn_measurement_device_type 'Rigaku Saturn 724'
_diffrn_measurement_method dtprofit.ref
_diffrn_orient_matrix_type d*Trek
_diffrn_orient_matrix_UB_11 0.0059
_diffrn_orient_matrix_UB_12 0.0254
_diffrn_orient_matrix_UB_13 0.0367
_diffrn_orient_matrix_UB_21 -0.0340
_diffrn_orient_matrix_UB_22 -0.0416
_diffrn_orient_matrix_UB_23 0.0343
_diffrn_orient_matrix_UB_31 0.0417
_diffrn_orient_matrix_UB_32 -0.0115
_diffrn_orient_matrix_UB_33 0.0275
_diffrn_radiation_detector CCD
_diffrn_radiation_monochromator 'Graphite Monochromator'
_diffrn_radiation_type MoK\a
_diffrn_radiation_wavelength 0.71075
_diffrn_reflns_av_R_equivalents 0.0527
_diffrn_reflns_av_unetI/netI 0.0780
_diffrn_reflns_Laue_measured_fraction_full 0.989
_diffrn_reflns_Laue_measured_fraction_max 0.989
_diffrn_reflns_limit_h_max 23
_diffrn_reflns_limit_h_min -28
_diffrn_reflns_limit_k_max 18
_diffrn_reflns_limit_k_min -15
_diffrn_reflns_limit_l_max 25
_diffrn_reflns_limit_l_min -19
_diffrn_reflns_number 14392
_diffrn_reflns_point_group_measured_fraction_full 0.989
_diffrn_reflns_point_group_measured_fraction_max 0.989
_diffrn_reflns_theta_full 24.997
_diffrn_reflns_theta_max 24.997
_diffrn_reflns_theta_min 3.100
_diffrn_source 'Sealed Tube'
_diffrn_source_current 40.0000
_diffrn_source_power 2.0000
_diffrn_source_voltage 50.0000
_exptl_absorpt_coefficient_mu 1.482
_exptl_absorpt_correction_T_max 1.0000
_exptl_absorpt_correction_T_min 0.7020
_exptl_absorpt_correction_type multi-scan
_exptl_absorpt_process_details 'Jacobson, R. (1998) Private communication'
_exptl_crystal_colour 'clear light colourless'
_exptl_crystal_colour_lustre clear
_exptl_crystal_colour_modifier light
_exptl_crystal_colour_primary colourless
_exptl_crystal_density_diffrn 1.712
_exptl_crystal_description block
_exptl_crystal_F_000 3800
_exptl_crystal_size_max 0.6
_exptl_crystal_size_mid 0.5
_exptl_crystal_size_min 0.4
_platon_squeeze_details '(replace by semicolon in column 1 when used as .sqf)'
_refine_diff_density_max 2.220
_refine_diff_density_min -1.290
_refine_diff_density_rms 0.164
_refine_ls_extinction_method none
_refine_ls_goodness_of_fit_ref 1.095
_refine_ls_hydrogen_treatment mixed
_refine_ls_matrix_type full
_refine_ls_number_parameters 443
_refine_ls_number_reflns 6517
_refine_ls_number_restraints 17
_refine_ls_restrained_S_all 1.094
_refine_ls_R_factor_all 0.0844
_refine_ls_R_factor_gt 0.0697
_refine_ls_shift/su_max 0.001
_refine_ls_shift/su_mean 0.000
_refine_ls_structure_factor_coef Fsqd
_refine_ls_weighting_details 'w=1/[\s^2^(Fo^2^)+(0.0758P)^2^+82.1581P] where P=(Fo^2^+2Fc^2^)/3'
_refine_ls_weighting_scheme calc
_refine_ls_wR_factor_gt 0.1732
_refine_ls_wR_factor_ref 0.1842
_reflns_Friedel_coverage 0.000
_reflns_number_gt 5472
_reflns_number_total 6517
_reflns_threshold_expression 'I > 2\s(I)'
_cod_data_source_file c7ce01176h2.cif
_cod_data_source_block 1cdbtrbbtec_sq
_cod_database_code 7229103
_shelx_shelxl_version_number 2017/1
_shelx_space_group_comment
;
The symmetry employed for this shelxl refinement is uniquely defined
by the following loop, which should always be used as a source of
symmetry information in preference to the above space-group names.
They are only intended as comments.
;
_shelx_estimated_absorpt_t_max 0.589
_shelx_estimated_absorpt_t_min 0.470
_diffrn_number_total 8763
_olex2_refinement_description
;
1. Fixed Uiso
 At 1.2 times of:
  All C(H) groups, {H7A,H7B} of C7, {H10A,H10B} of O10, {H8A,H8B} of C8,
  {H16A,H16B} of C16
 At 1.5 times of:
  {H9A,H9B} of O9, {H12A,H12B} of O12, {H11A,H11B} of C29
2. Restrained distances
 H9A-O9
 0.9 with sigma of 0.02
 H9B-O9
 0.9 with sigma of 0.02
 H9A-H9B
 1.4 with sigma of 0.02
 H10A-O10
 0.9 with sigma of 0.02
 H10B-O10
 0.9 with sigma of 0.02
 H10A-H10B
 1.4 with sigma of 0.02
 H10A-Cd2
 2.6 with sigma of 0.02
 H10B-Cd2
 2.6 with sigma of 0.02
 H11A-O11
 0.9 with sigma of 0.02
 H11B-O11
 0.9 with sigma of 0.02
 H11A-H11B
 1.4 with sigma of 0.02
 H11A-Cd3
 2.6 with sigma of 0.02
 H11B-Cd3
 2.6 with sigma of 0.02
 H12A-O12
 0.9 with sigma of 0.02
 H12B-O12
 0.9 with sigma of 0.02
 C24-C28
 1.5 with sigma of 0.02
 H9B-H15_$6
 2.2 with sigma of 0.02
3. Uiso/Uaniso restraints and constraints
Uanis(C1) = Uanis(C2) = Uanis(C3) = Uanis(C4) = Uanis(C5) = Uanis(C6)
Uanis(C13) = Uanis(C14) = Uanis(C15) = Uanis(C16)
4.a Secondary CH2 refined with riding coordinates:
 C7(H7A,H7B), C8(H8A,H8B), C16(H16A,H16B)
4.b Aromatic/amide H refined with riding coordinates:
 C2(H2), C3(H3), C5(H5), C6(H6), C9(H9), C10(H10), C11(H11), C12(H12),
 C14(H14), C15(H15), C17(H17), C18(H18), C21(H21), C26(H26), C27(H27)
;
_olex2_submission_special_instructions 'No special instructions were received'

loop_
_space_group_symop_operation_xyz
'x, y, z'
'-x, y, -z+1/2'
'x+1/2, y+1/2, z'
'-x+1/2, y+1/2, -z+1/2'
'-x, -y, -z'
'x, -y, z-1/2'
'-x+1/2, -y+1/2, -z'
'x+1/2, -y+1/2, z-1/2'

loop_
_atom_site_label
_atom_site_type_symbol
_atom_site_fract_x
_atom_site_fract_y
_atom_site_fract_z
_atom_site_U_iso_or_equiv
_atom_site_adp_type
_atom_site_occupancy
_atom_site_site_symmetry_order
_atom_site_calc_flag
_atom_site_refinement_flags_posn
_atom_site_refinement_flags_adp
_atom_site_refinement_flags_occupancy
Cd1 Cd 0.83511(3) 0.30802(5) 0.78274(3) 0.0341(2) Uani 1 1 d . . .
Cd2 Cd 0.67607(3) 0.21538(4) 0.68872(3) 0.02492(19) Uani 1 1 d D . .
Cd3 Cd 0.500000 0.000000 0.500000 0.0442(3) Uani 1 2 d DS T P
O1 O 0.7521(3) 0.2906(4) 0.6705(3) 0.0325(15) Uani 1 1 d . . .
O2 O 0.8417(3) 0.2421(4) 0.6844(3) 0.0383(16) Uani 1 1 d . . .
O3 O 0.7073(3) 0.1275(4) 0.6207(3) 0.0329(14) Uani 1 1 d . . .
O4 O 0.6480(4) 0.0886(6) 0.5144(4) 0.069(3) Uani 1 1 d . . .
O5 O 0.5972(4) 0.2113(4) 0.7375(4) 0.052(2) Uani 1 1 d . . .
O6 O 0.6175(3) 0.0971(4) 0.6918(3) 0.0337(15) Uani 1 1 d . . .
O7 O 0.6487(3) -0.0527(5) 0.7869(5) 0.060(2) Uani 1 1 d . . .
O8 O 0.5812(4) -0.1169(5) 0.6948(4) 0.054(2) Uani 1 1 d . . .
O9 O 0.8839(4) 0.3164(6) 0.9061(4) 0.065(2) Uani 1 1 d D . .
H9A H 0.9227(19) 0.334(6) 0.918(7) 0.098 Uiso 1 1 d DR . .
H9B H 0.891(4) 0.264(3) 0.926(6) 0.098 Uiso 1 1 d DR . .
O10 O 0.5983(4) 0.2687(6) 0.5924(4) 0.062(2) Uani 1 1 d D . .
H10A H 0.591(3) 0.317(3) 0.611(2) 0.074 Uiso 1 1 d DR . .
H10B H 0.5684(13) 0.235(4) 0.592(3) 0.074 Uiso 1 1 d DR . .
O11 O 0.4025(3) 0.0007(4) 0.4199(3) 0.0377(15) Uani 1 1 d D . .
O12 O 0.4831(4) -0.1029(8) 0.5671(6) 0.083(3) Uani 1 1 d D . .
H12A H 0.446(3) -0.110(11) 0.564(9) 0.125 Uiso 1 1 d DR . .
H12B H 0.509(6) -0.095(12) 0.611(3) 0.125 Uiso 1 1 d DR . .
N1 N 0.7539(4) 0.3753(5) 0.7921(4) 0.0351(18) Uani 1 1 d . . .
N2 N 0.6979(4) 0.3383(5) 0.7607(4) 0.0350(19) Uani 1 1 d . . .
N3 N 0.6863(4) 0.4555(5) 0.8081(4) 0.040(2) Uani 1 1 d . . .
N4 N 0.7475(3) 0.3551(5) 1.2203(4) 0.0288(16) Uani 1 1 d . . .
N5 N 0.6886(3) 0.3255(5) 1.1882(4) 0.0349(18) Uani 1 1 d . . .
N6 N 0.6959(4) 0.4515(5) 1.1473(4) 0.0349(18) Uani 1 1 d . . .
N7 N 0.4679(4) 0.0959(7) 0.5570(5) 0.058(3) Uani 1 1 d . . .
N8 N 0.4876(6) 0.1761(9) 0.5683(7) 0.083(4) Uani 1 1 d . . .
N9 N 0.4065(5) 0.1653(9) 0.5883(5) 0.072(3) Uani 1 1 d . . .
C1 C 0.6644(7) 0.5215(9) 0.9012(7) 0.0706(16) Uani 1 1 d . . .
C2 C 0.7045(7) 0.4735(9) 0.9508(6) 0.0706(16) Uani 1 1 d . . .
H2 H 0.729218 0.436883 0.939997 0.085 Uiso 1 1 calc R . .
C3 C 0.7104(7) 0.4767(9) 1.0182(6) 0.0706(16) Uani 1 1 d . . .
H3 H 0.740192 0.444575 1.051668 0.085 Uiso 1 1 calc R . .
C4 C 0.6742(7) 0.5247(9) 1.0354(6) 0.0706(16) Uani 1 1 d . . .
C5 C 0.6393(7) 0.5805(9) 0.9881(6) 0.0706(16) Uani 1 1 d . . .
H5 H 0.618245 0.621587 1.000488 0.085 Uiso 1 1 calc R . .
C6 C 0.6338(7) 0.5784(9) 0.9210(6) 0.0706(16) Uani 1 1 d . . .
H6 H 0.608486 0.617209 0.889264 0.085 Uiso 1 1 calc R . .
C7 C 0.6587(6) 0.5280(7) 0.8286(6) 0.051(3) Uani 1 1 d . . .
H7A H 0.616319 0.531130 0.797704 0.062 Uiso 1 1 calc R . .
H7B H 0.677601 0.580484 0.823830 0.062 Uiso 1 1 calc R . .
C8 C 0.6786(6) 0.5322(6) 1.1080(5) 0.051(3) Uani 1 1 d . . .
H8A H 0.708038 0.575621 1.132235 0.061 Uiso 1 1 calc R . .
H8B H 0.639961 0.550679 1.105972 0.061 Uiso 1 1 calc R . .
C9 C 0.7458(5) 0.4467(6) 0.8200(5) 0.043(3) Uani 1 1 d . . .
H9 H 0.776072 0.485314 0.844264 0.051 Uiso 1 1 calc R . .
C10 C 0.6587(5) 0.3879(6) 0.7709(5) 0.041(2) Uani 1 1 d . . .
H10 H 0.617576 0.377059 0.754419 0.049 Uiso 1 1 calc R . .
C11 C 0.6571(5) 0.3850(7) 1.1436(5) 0.045(3) Uani 1 1 d . . .
H11 H 0.616219 0.382473 1.114861 0.054 Uiso 1 1 calc R . .
C12 C 0.7501(4) 0.4291(6) 1.1948(5) 0.035(2) Uani 1 1 d . . .
H12 H 0.784735 0.461994 1.207606 0.041 Uiso 1 1 calc R . .
C13 C 0.3037(6) 0.2235(10) 0.5503(6) 0.075(2) Uani 1 1 d . . .
C14 C 0.2566(6) 0.2464(10) 0.5659(7) 0.075(2) Uani 1 1 d . . .
H14 H 0.261048 0.243588 0.611017 0.090 Uiso 1 1 calc R . .
C15 C 0.2944(6) 0.2280(10) 0.4820(6) 0.075(2) Uani 1 1 d . . .
H15 H 0.325517 0.212324 0.470017 0.090 Uiso 1 1 calc DR . .
C16 C 0.3589(6) 0.1855(11) 0.6085(6) 0.075(2) Uani 1 1 d . . .
H16A H 0.373811 0.225757 0.646151 0.090 Uiso 1 1 calc R . .
H16B H 0.347094 0.134047 0.624769 0.090 Uiso 1 1 calc R . .
C17 C 0.4206(7) 0.0888(13) 0.5687(7) 0.089(5) Uani 1 1 d . . .
H17 H 0.399031 0.038586 0.564503 0.107 Uiso 1 1 calc R . .
C18 C 0.4493(8) 0.2159(10) 0.5875(8) 0.084(5) Uani 1 1 d . . .
H18 H 0.452251 0.273353 0.599131 0.101 Uiso 1 1 calc R . .
C19 C 0.7663(4) 0.2510(5) 0.5705(4) 0.0267(19) Uani 1 1 d . . .
C20 C 0.7208(4) 0.1959(6) 0.5290(5) 0.032(2) Uani 1 1 d . . .
C21 C 0.7051(4) 0.1964(6) 0.4590(4) 0.029(2) Uani 1 1 d . . .
H21 H 0.674483 0.160450 0.430940 0.035 Uiso 1 1 calc R . .
C22 C 0.7875(4) 0.2602(6) 0.6470(5) 0.0285(19) Uani 1 1 d . . .
C23 C 0.6906(4) 0.1340(6) 0.5575(5) 0.034(2) Uani 1 1 d . . .
C24 C 0.5446(3) 0.0840(5) 0.7386(4) 0.0243(18) Uani 1 1 d D . .
C25 C 0.5465(3) -0.0039(5) 0.7416(4) 0.0246(18) Uani 1 1 d . . .
C26 C 0.500000 0.1265(8) 0.750000 0.025(3) Uani 1 2 d S T P
H26 H 0.499999 0.185787 0.749999 0.030 Uiso 1 2 calc RS T P
C27 C 0.500000 -0.0478(8) 0.750000 0.032(3) Uani 1 2 d S T P
H27 H 0.500000 -0.107128 0.749999 0.038 Uiso 1 2 calc RS T P
C28 C 0.5900(4) 0.1343(6) 0.7218(4) 0.0276(19) Uani 1 1 d D . .
C29 C 0.5964(4) -0.0608(6) 0.7404(5) 0.032(2) Uani 1 1 d . . .
H11A H 0.3848(11) -0.031(4) 0.442(2) 0.049 Uiso 1 1 d DR . .
H11B H 0.4057(13) -0.039(4) 0.390(2) 0.049 Uiso 1 1 d DR . .

loop_
_atom_site_aniso_label
_atom_site_aniso_U_11
_atom_site_aniso_U_22
_atom_site_aniso_U_33
_atom_site_aniso_U_23
_atom_site_aniso_U_13
_atom_site_aniso_U_12
Cd1 0.0400(4) 0.0421(4) 0.0227(4) -0.0059(3) 0.0155(3) -0.0219(3)
Cd2 0.0273(3) 0.0273(3) 0.0234(3) -0.0016(2) 0.0139(3) -0.0072(3)
Cd3 0.0307(5) 0.0559(7) 0.0409(6) 0.0074(5) 0.0100(5) 0.0049(5)
O1 0.038(4) 0.041(4) 0.030(3) -0.008(3) 0.026(3) -0.010(3)
O2 0.034(4) 0.048(4) 0.032(4) -0.005(3) 0.014(3) -0.004(3)
O3 0.045(4) 0.034(3) 0.026(3) -0.001(3) 0.022(3) -0.006(3)
O4 0.086(6) 0.094(6) 0.033(4) -0.009(4) 0.030(4) -0.063(5)
O5 0.071(5) 0.038(4) 0.071(6) -0.014(4) 0.053(5) -0.028(4)
O6 0.029(3) 0.044(4) 0.035(4) 0.001(3) 0.021(3) -0.001(3)
O7 0.026(4) 0.046(4) 0.108(7) 0.026(5) 0.027(4) 0.009(3)
O8 0.063(5) 0.062(5) 0.047(5) 0.009(4) 0.031(4) 0.040(4)
O9 0.076(6) 0.083(6) 0.038(5) -0.003(4) 0.025(5) -0.036(5)
O10 0.051(5) 0.070(6) 0.056(5) 0.022(4) 0.014(4) -0.004(4)
O11 0.037(4) 0.045(4) 0.034(4) -0.001(3) 0.018(3) -0.009(3)
O12 0.057(6) 0.102(8) 0.088(8) 0.033(7) 0.028(6) -0.004(6)
N1 0.043(5) 0.040(4) 0.029(4) -0.009(3) 0.021(4) -0.016(4)
N2 0.040(4) 0.037(4) 0.035(5) -0.015(3) 0.022(4) -0.018(4)
N3 0.058(6) 0.029(4) 0.042(5) -0.003(4) 0.029(4) -0.005(4)
N4 0.027(4) 0.035(4) 0.027(4) -0.005(3) 0.015(3) -0.009(3)
N5 0.028(4) 0.042(5) 0.030(4) 0.000(3) 0.007(3) -0.012(4)
N6 0.043(5) 0.032(4) 0.026(4) 0.003(3) 0.012(4) 0.004(4)
N7 0.040(5) 0.069(7) 0.051(6) -0.014(5) 0.005(5) 0.002(5)
N8 0.067(8) 0.094(10) 0.079(9) -0.014(7) 0.020(7) 0.017(7)
N9 0.050(6) 0.112(10) 0.044(6) -0.016(6) 0.009(5) 0.019(7)
C1 0.099(4) 0.077(4) 0.046(3) 0.016(3) 0.039(3) 0.043(3)
C2 0.099(4) 0.077(4) 0.046(3) 0.016(3) 0.039(3) 0.043(3)
C3 0.099(4) 0.077(4) 0.046(3) 0.016(3) 0.039(3) 0.043(3)
C4 0.099(4) 0.077(4) 0.046(3) 0.016(3) 0.039(3) 0.043(3)
C5 0.099(4) 0.077(4) 0.046(3) 0.016(3) 0.039(3) 0.043(3)
C6 0.099(4) 0.077(4) 0.046(3) 0.016(3) 0.039(3) 0.043(3)
C7 0.075(8) 0.039(6) 0.050(7) -0.009(5) 0.035(6) 0.002(6)
C8 0.091(9) 0.033(5) 0.038(6) 0.005(4) 0.035(6) 0.008(6)
C9 0.071(7) 0.032(5) 0.030(5) -0.006(4) 0.025(5) -0.017(5)
C10 0.046(6) 0.035(5) 0.041(6) -0.011(4) 0.019(5) -0.002(5)
C11 0.049(6) 0.042(6) 0.035(6) 0.004(5) 0.008(5) -0.004(5)
C12 0.033(5) 0.038(5) 0.032(5) -0.003(4) 0.014(4) -0.005(4)
C13 0.061(4) 0.124(6) 0.039(4) 0.000(4) 0.019(3) 0.033(4)
C14 0.061(4) 0.124(6) 0.039(4) 0.000(4) 0.019(3) 0.033(4)
C15 0.061(4) 0.124(6) 0.039(4) 0.000(4) 0.019(3) 0.033(4)
C16 0.061(4) 0.124(6) 0.039(4) 0.000(4) 0.019(3) 0.033(4)
C17 0.064(9) 0.156(17) 0.033(7) -0.007(9) 0.006(7) 0.016(10)
C18 0.089(12) 0.065(9) 0.071(10) -0.019(8) 0.005(9) -0.004(9)
C19 0.036(5) 0.028(4) 0.025(4) -0.004(4) 0.022(4) -0.007(4)
C20 0.036(5) 0.037(5) 0.029(5) -0.007(4) 0.021(4) -0.013(4)
C21 0.036(5) 0.033(5) 0.020(4) -0.008(3) 0.012(4) -0.016(4)
C22 0.037(5) 0.028(5) 0.027(5) -0.002(4) 0.021(4) -0.010(4)
C23 0.044(5) 0.035(5) 0.029(5) -0.008(4) 0.021(4) -0.014(4)
C24 0.021(4) 0.024(4) 0.025(4) -0.002(3) 0.007(4) -0.004(3)
C25 0.013(4) 0.030(5) 0.032(5) 0.001(4) 0.011(4) -0.001(3)
C26 0.031(6) 0.026(6) 0.020(6) 0.000 0.013(5) 0.000
C27 0.033(7) 0.020(6) 0.053(9) 0.000 0.028(7) 0.000
C28 0.024(4) 0.038(5) 0.024(4) 0.004(4) 0.013(4) -0.008(4)
C29 0.030(5) 0.027(5) 0.057(7) 0.014(4) 0.034(5) 0.011(4)

loop_
_atom_type_symbol
_atom_type_description
_atom_type_scat_dispersion_real
_atom_type_scat_dispersion_imag
_atom_type_scat_source
C C 0.0033 0.0016 'International Tables Vol C Tables 4.2.6.8 and 6.1.1.4'
H H 0.0000 0.0000 'International Tables Vol C Tables 4.2.6.8 and 6.1.1.4'
Cd Cd -0.8075 1.2024 'International Tables Vol C Tables 4.2.6.8 and 6.1.1.4'
N N 0.0061 0.0033 'International Tables Vol C Tables 4.2.6.8 and 6.1.1.4'
O O 0.0106 0.0060 'International Tables Vol C Tables 4.2.6.8 and 6.1.1.4'

loop_
_geom_angle_atom_site_label_1
_geom_angle_atom_site_label_2
_geom_angle_atom_site_label_3
_geom_angle
_geom_angle_site_symmetry_1
_geom_angle_site_symmetry_3
O1 Cd1 C22 27.3(2) . .
O2 Cd1 O1 54.4(2) . .
O2 Cd1 C22 27.2(2) . .
O8 Cd1 O1 125.7(2) 4_656 .
O8 Cd1 O2 91.5(2) 4_656 .
O8 Cd1 O9 75.2(3) 4_656 .
O8 Cd1 N1 118.6(3) 4_656 .
O8 Cd1 N5 136.5(3) 4_656 7_657
O8 Cd1 C22 108.5(3) 4_656 .
O9 Cd1 O1 156.9(2) . .
O9 Cd1 O2 143.2(3) . .
O9 Cd1 C22 166.9(3) . .
N1 Cd1 O1 75.4(2) . .
N1 Cd1 O2 129.7(2) . .
N1 Cd1 O9 86.0(3) . .
N1 Cd1 C22 102.5(3) . .
N5 Cd1 O1 88.1(2) 7_657 .
N5 Cd1 O2 87.9(3) 7_657 .
N5 Cd1 O9 79.5(3) 7_657 .
N5 Cd1 N1 93.9(3) 7_657 .
N5 Cd1 C22 89.8(3) 7_657 .
O1 Cd2 O5 149.3(2) . .
O1 Cd2 N2 74.0(2) . .
O3 Cd2 O1 73.1(2) . .
O3 Cd2 O5 137.4(2) . .
O3 Cd2 O6 85.0(2) . .
O3 Cd2 N2 146.2(2) . .
O6 Cd2 O1 157.3(2) . .
O6 Cd2 O5 53.0(2) . .
O6 Cd2 N2 126.3(2) . .
O10 Cd2 O1 94.6(3) . .
O10 Cd2 O3 90.8(3) . .
O10 Cd2 O5 84.0(3) . .
O10 Cd2 O6 91.6(3) . .
O10 Cd2 N2 99.5(3) . .
O10 Cd2 N4 172.9(3) . 7_657
N2 Cd2 O5 76.0(2) . .
N4 Cd2 O1 88.0(2) 7_657 .
N4 Cd2 O3 83.7(2) 7_657 .
N4 Cd2 O5 97.0(3) 7_657 .
N4 Cd2 O6 83.5(2) 7_657 .
N4 Cd2 N2 87.5(3) 7_657 .
O11 Cd3 O11 180.0 . 5_656
O11 Cd3 O12 85.8(3) . 5_656
O11 Cd3 O12 94.2(3) 5_656 5_656
O11 Cd3 O12 94.2(3) . .
O11 Cd3 O12 85.8(3) 5_656 .
O12 Cd3 O12 180.0 . 5_656
N7 Cd3 O11 94.7(3) . 5_656
N7 Cd3 O11 94.7(3) 5_656 .
N7 Cd3 O11 85.3(3) . .
N7 Cd3 O11 85.3(3) 5_656 5_656
N7 Cd3 O12 93.7(4) 5_656 .
N7 Cd3 O12 93.7(4) . 5_656
N7 Cd3 O12 86.3(4) 5_656 5_656
N7 Cd3 O12 86.3(4) . .
N7 Cd3 N7 180.0 5_656 .
Cd2 O1 Cd1 106.2(2) . .
C22 O1 Cd1 90.6(5) . .
C22 O1 Cd2 126.4(5) . .
C22 O2 Cd1 91.5(5) . .
C23 O3 Cd2 125.7(6) . .
C28 O5 Cd2 87.7(5) . .
C28 O6 Cd2 96.2(5) . .
C29 O8 Cd1 104.8(6) . 4_646
Cd1 O9 H9A 108(9) . .
Cd1 O9 H9B 112(8) . .
H9A O9 H9B 100(3) . .
Cd2 O10 H10A 98.6(17) . .
Cd2 O10 H10B 98.8(17) . .
H10A O10 H10B 101(3) . .
Cd3 O11 H11A 100.3(17) . .
Cd3 O11 H11B 99.0(17) . .
H11A O11 H11B 100(3) . .
Cd3 O12 H12A 119(10) . .
Cd3 O12 H12B 109(10) . .
H12A O12 H12B 110(10) . .
N2 N1 Cd1 118.3(5) . .
C9 N1 Cd1 135.7(7) . .
C9 N1 N2 105.9(8) . .
N1 N2 Cd2 124.5(6) . .
C10 N2 Cd2 126.9(6) . .
C10 N2 N1 108.1(7) . .
C9 N3 C7 126.9(9) . .
C10 N3 C7 127.6(9) . .
C10 N3 C9 105.4(8) . .
N5 N4 Cd2 123.8(5) . 7_657
C12 N4 Cd2 127.9(6) . 7_657
C12 N4 N5 108.1(8) . .
N4 N5 Cd1 119.3(6) . 7_657
C11 N5 Cd1 133.6(7) . 7_657
C11 N5 N4 107.1(8) . .
C11 N6 C8 125.6(9) . .
C12 N6 C8 128.0(9) . .
C12 N6 C11 106.4(8) . .
N8 N7 Cd3 123.0(9) . .
C17 N7 Cd3 126.0(11) . .
C17 N7 N8 109.3(13) . .
C18 N8 N7 104.7(13) . .
C17 N9 C16 128.9(15) . .
C18 N9 C16 128.2(15) . .
C18 N9 C17 102.9(13) . .
C2 C1 C6 116.2(12) . .
C2 C1 C7 125.6(11) . .
C6 C1 C7 117.3(11) . .
C1 C2 H2 119.0 . .
C1 C2 C3 122.1(12) . .
C3 C2 H2 119.0 . .
C2 C3 H3 119.4 . .
C4 C3 C2 121.1(12) . .
C4 C3 H3 119.4 . .
C3 C4 C5 116.5(12) . .
C3 C4 C8 123.9(12) . .
C5 C4 C8 118.5(11) . .
C4 C5 H5 119.1 . .
C4 C5 C6 121.8(12) . .
C6 C5 H5 119.1 . .
C1 C6 C5 121.2(12) . .
C1 C6 H6 119.4 . .
C5 C6 H6 119.4 . .
N3 C7 C1 113.5(10) . .
N3 C7 H7A 108.9 . .
N3 C7 H7B 108.9 . .
C1 C7 H7A 108.9 . .
C1 C7 H7B 108.9 . .
H7A C7 H7B 107.7 . .
N6 C8 C4 113.6(9) . .
N6 C8 H8A 108.9 . .
N6 C8 H8B 108.9 . .
C4 C8 H8A 108.9 . .
C4 C8 H8B 108.9 . .
H8A C8 H8B 107.7 . .
N1 C9 N3 110.3(9) . .
N1 C9 H9 124.9 . .
N3 C9 H9 124.9 . .
N2 C10 N3 110.3(9) . .
N2 C10 H10 124.8 . .
N3 C10 H10 124.8 . .
N5 C11 N6 107.9(9) . .
N5 C11 H11 126.0 . .
N6 C11 H11 126.0 . .
N4 C12 N6 110.5(8) . .
N4 C12 H12 124.7 . .
N6 C12 H12 124.7 . .
C14 C13 C15 117.4(12) . .
C14 C13 C16 116.5(12) . .
C15 C13 C16 125.7(12) . .
C13 C14 H14 119.7 . .
C15 C14 C13 120.7(13) 7_556 .
C15 C14 H14 119.7 7_556 .
C13 C15 H15 119.0 . .
C14 C15 C13 122.0(13) 7_556 .
C14 C15 H15 119.0 7_556 .
N9 C16 C13 112.9(11) . .
N9 C16 H16A 109.0 . .
N9 C16 H16B 109.0 . .
C13 C16 H16A 109.0 . .
C13 C16 H16B 109.0 . .
H16A C16 H16B 107.8 . .
N7 C17 N9 110.3(17) . .
N7 C17 H17 124.8 . .
N9 C17 H17 124.8 . .
N8 C18 H18 123.6 . .
N9 C18 N8 112.8(14) . .
N9 C18 H18 123.6 . .
C20 C19 C22 125.1(7) . .
C21 C19 C20 119.5(8) 7_656 .
C21 C19 C22 115.4(8) 7_656 .
C19 C20 C23 122.4(8) . .
C21 C20 C19 118.4(8) . .
C21 C20 C23 119.1(8) . .
C19 C21 H21 119.0 7_656 .
C20 C21 C19 122.1(8) . 7_656
C20 C21 H21 119.0 . .
O1 C22 Cd1 62.1(5) . .
O1 C22 O2 122.8(8) . .
O1 C22 C19 119.2(8) . .
O2 C22 Cd1 61.2(5) . .
O2 C22 C19 117.8(8) . .
C19 C22 Cd1 168.4(6) . .
O3 C23 O4 122.7(8) . .
O3 C23 C20 120.3(8) . .
O4 C23 C20 117.0(8) . .
C25 C24 C26 119.1(8) . .
C25 C24 C28 121.1(7) . .
C26 C24 C28 119.8(8) . .
C24 C25 C27 118.9(8) . .
C24 C25 C29 126.7(7) . .
C27 C25 C29 114.3(8) . .
C24 C26 C24 122.4(11) 2_656 .
C24 C26 H26 118.8 2_656 .
C24 C26 H26 118.8 . .
C25 C27 C25 121.1(11) . 2_656
C25 C27 H27 119.4 . .
C25 C27 H27 119.4 2_656 .
O5 C28 O6 123.0(8) . .
O5 C28 C24 118.3(8) . .
O6 C28 C24 118.7(8) . .
O7 C29 C25 118.9(9) . .
O8 C29 O7 124.3(8) . .
O8 C29 C25 116.6(8) . .

loop_
_geom_bond_atom_site_label_1
_geom_bond_atom_site_label_2
_geom_bond_distance
_geom_bond_site_symmetry_2
Cd1 O1 2.434(6) .
Cd1 O2 2.415(6) .
Cd1 O8 2.230(7) 4_656
Cd1 O9 2.414(8) .
Cd1 N1 2.329(8) .
Cd1 N5 2.328(8) 7_657
Cd1 C22 2.754(9) .
Cd2 O1 2.366(6) .
Cd2 O3 2.354(6) .
Cd2 O5 2.546(7) .
Cd2 O6 2.360(6) .
Cd2 O10 2.306(8) .
Cd2 N2 2.388(7) .
Cd2 N4 2.342(8) 7_657
Cd3 O11 2.284(7) 5_656
Cd3 O11 2.284(7) .
Cd3 O12 2.312(10) 5_656
Cd3 O12 2.312(10) .
Cd3 N7 2.274(10) 5_656
Cd3 N7 2.274(10) .
O1 C22 1.262(10) .
O2 C22 1.261(11) .
O3 C23 1.247(11) .
O4 C23 1.282(11) .
O5 C28 1.247(11) .
O6 C28 1.253(10) .
O7 C29 1.258(12) .
O8 C29 1.252(12) .
O9 H9A 0.91(2) .
O9 H9B 0.91(2) .
O10 H10A 0.91(2) .
O10 H10B 0.90(2) .
O11 H11A 0.91(2) .
O11 H11B 0.92(2) .
O12 H12A 0.89(2) .
O12 H12B 0.91(2) .
N1 N2 1.376(10) .
N1 C9 1.322(12) .
N2 C10 1.321(12) .
N3 C7 1.481(13) .
N3 C9 1.372(14) .
N3 C10 1.331(12) .
N4 N5 1.390(10) .
N4 C12 1.296(12) .
N5 C11 1.329(13) .
N6 C8 1.482(12) .
N6 C11 1.389(13) .
N6 C12 1.338(12) .
N7 N8 1.333(16) .
N7 C17 1.287(18) .
N8 C18 1.325(19) .
N9 C16 1.433(15) .
N9 C17 1.36(2) .
N9 C18 1.318(19) .
C1 C2 1.340(17) .
C1 C6 1.341(16) .
C1 C7 1.508(15) .
C2 H2 0.9300 .
C2 C3 1.394(16) .
C3 H3 0.9300 .
C3 C4 1.325(16) .
C4 C5 1.343(16) .
C4 C8 1.522(15) .
C5 H5 0.9300 .
C5 C6 1.391(16) .
C6 H6 0.9300 .
C7 H7A 0.9700 .
C7 H7B 0.9700 .
C8 H8A 0.9700 .
C8 H8B 0.9700 .
C9 H9 0.9300 .
C10 H10 0.9300 .
C11 H11 0.9300 .
C12 H12 0.9300 .
C13 C14 1.373(17) .
C13 C15 1.390(17) .
C13 C16 1.527(17) .
C14 H14 0.9300 .
C14 C15 1.305(17) 7_556
C15 H15 0.9300 .
C16 H16A 0.9700 .
C16 H16B 0.9700 .
C17 H17 0.9300 .
C18 H18 0.9300 .
C19 C20 1.397(12) .
C19 C21 1.392(12) 7_656
C19 C22 1.510(12) .
C20 C21 1.387(12) .
C20 C23 1.496(12) .
C21 H21 0.9300 .
C24 C25 1.380(11) .
C24 C26 1.384(10) .
C24 C28 1.521(10) .
C25 C27 1.403(10) .
C25 C29 1.519(11) .
C26 H26 0.9300 .
C27 H27 0.9300 .

loop_
_geom_hbond_atom_site_label_D
_geom_hbond_atom_site_label_H
_geom_hbond_atom_site_label_A
_geom_hbond_distance_DH
_geom_hbond_distance_HA
_geom_hbond_distance_DA
_geom_hbond_angle_DHA
_geom_hbond_site_symmetry_A
_geom_hbond_publ_flag
O9 H9A O11 0.91(2) 2.64(11) 2.901(11) 97(7) 8_556 yes
O9 H9A O12 0.91(2) 2.40(3) 3.305(13) 169(10) 4_656 yes
O10 H10B N8 0.90(2) 2.04(2) 2.918(16) 165(3) . yes
O12 H12A O4 0.89(2) 2.23(12) 2.950(13) 137(15) 5_656 yes
O12 H12B O8 0.91(2) 1.95(8) 2.799(13) 156(17) . yes
C7 H7B O2 0.97 2.57 3.370(13) 139.6 4_656 yes
C7 H7B O3 0.97 2.66 3.371(14) 130.5 4_656 yes
C8 H8A O1 0.97 2.35 3.279(13) 161.1 6_566 yes
C9 H9 O3 0.93 2.34 3.125(12) 142.6 4_656 yes
C10 H10 O5 0.93 2.64 3.088(12) 110.1 . yes
C12 H12 O6 0.93 2.63 3.161(11) 116.8 7_657 yes
C12 H12 O7 0.93 2.13 3.036(12) 165.6 7_657 yes
C16 H16A O5 0.97 2.31 3.051(15) 132.8 2_656 yes
C17 H17 O4 0.93 2.56 3.35(2) 143.6 5_656 yes

loop_
_geom_torsion_atom_site_label_1
_geom_torsion_atom_site_label_2
_geom_torsion_atom_site_label_3
_geom_torsion_atom_site_label_4
_geom_torsion
_geom_torsion_site_symmetry_1
_geom_torsion_site_symmetry_4
Cd1 O1 C22 O2 8.1(9) . .
Cd1 O1 C22 C19 -166.9(7) . .
Cd1 O2 C22 O1 -8.2(9) . .
Cd1 O2 C22 C19 166.9(7) . .
Cd1 O8 C29 O7 0.3(11) 4_646 .
Cd1 O8 C29 C25 -174.9(6) 4_646 .
Cd1 N1 N2 Cd2 -5.4(9) . .
Cd1 N1 N2 C10 -178.3(6) . .
Cd1 N1 C9 N3 178.4(6) . .
Cd1 N5 C11 N6 -178.4(6) 7_657 .
Cd2 O1 C22 Cd1 -110.8(6) . .
Cd2 O1 C22 O2 -102.7(9) . .
Cd2 O1 C22 C19 82.3(9) . .
Cd2 O3 C23 O4 -97.0(11) . .
Cd2 O3 C23 C20 83.6(10) . .
Cd2 O5 C28 O6 -2.1(9) . .
Cd2 O5 C28 C24 179.1(7) . .
Cd2 O6 C28 O5 2.3(10) . .
Cd2 O6 C28 C24 -178.9(7) . .
Cd2 N2 C10 N3 -173.2(6) . .
Cd2 N4 N5 Cd1 -6.5(9) 7_657 7_657
Cd2 N4 N5 C11 174.6(6) 7_657 .
Cd2 N4 C12 N6 -174.4(6) 7_657 .
Cd3 N7 N8 C18 165.8(9) . .
Cd3 N7 C17 N9 -164.8(8) . .
N1 N2 C10 N3 -0.5(11) . .
N2 N1 C9 N3 0.9(10) . .
N4 N5 C11 N6 0.2(11) . .
N5 N4 C12 N6 0.5(11) . .
N7 N8 C18 N9 -0.4(17) . .
N8 N7 C17 N9 0.4(15) . .
C1 C2 C3 C4 3(3) . .
C2 C1 C6 C5 -7(2) . .
C2 C1 C7 N3 20(2) . .
C2 C3 C4 C5 -11(3) . .
C2 C3 C4 C8 -179.1(14) . .
C3 C4 C5 C6 10(3) . .
C3 C4 C8 N6 -36(2) . .
C4 C5 C6 C1 -2(3) . .
C5 C4 C8 N6 156.3(14) . .
C6 C1 C2 C3 6(3) . .
C6 C1 C7 N3 -171.5(13) . .
C7 N3 C9 N1 -177.6(9) . .
C7 N3 C10 N2 177.4(9) . .
C7 C1 C2 C3 174.2(15) . .
C7 C1 C6 C5 -176.0(14) . .
C8 N6 C11 N5 -177.6(9) . .
C8 N6 C12 N4 177.2(8) . .
C8 C4 C5 C6 179.0(14) . .
C9 N1 N2 Cd2 172.6(6) . .
C9 N1 N2 C10 -0.3(10) . .
C9 N3 C7 C1 -84.2(14) . .
C9 N3 C10 N2 1.0(11) . .
C10 N3 C7 C1 100.2(14) . .
C10 N3 C9 N1 -1.2(11) . .
C11 N6 C8 C4 -81.8(14) . .
C11 N6 C12 N4 -0.3(11) . .
C12 N4 N5 Cd1 178.4(6) . 7_657
C12 N4 N5 C11 -0.4(10) . .
C12 N6 C8 C4 101.1(13) . .
C12 N6 C11 N5 0.0(11) . .
C14 C13 C15 C14 1(3) . 7_556
C14 C13 C16 N9 -178.5(15) . .
C15 C13 C14 C15 -1(3) . 7_556
C15 C13 C16 N9 9(2) . .
C16 N9 C17 N7 -177.6(11) . .
C16 N9 C18 N8 177.7(12) . .
C16 C13 C14 C15 -173.7(16) . 7_556
C16 C13 C15 C14 173.0(16) . 7_556
C17 N7 N8 C18 0.0(16) . .
C17 N9 C16 C13 -97.8(18) . .
C17 N9 C18 N8 0.6(17) . .
C18 N9 C16 C13 86.0(18) . .
C18 N9 C17 N7 -0.6(15) . .
C19 C20 C21 C19 0.9(16) . 7_656
C19 C20 C23 O3 -3.0(15) . .
C19 C20 C23 O4 177.6(10) . .
C20 C19 C22 Cd1 -160(3) . .
C20 C19 C22 O1 -66.4(13) . .
C20 C19 C22 O2 118.4(10) . .
C21 C19 C20 C21 -0.9(15) 7_656 .
C21 C19 C20 C23 176.4(9) 7_656 .
C21 C19 C22 Cd1 19(4) 7_656 .
C21 C19 C22 O1 112.8(9) 7_656 .
C21 C19 C22 O2 -62.5(11) 7_656 .
C21 C20 C23 O3 174.3(9) . .
C21 C20 C23 O4 -5.2(14) . .
C22 C19 C20 C21 178.2(9) . .
C22 C19 C20 C23 -4.5(15) . .
C23 C20 C21 C19 -176.4(9) . 7_656
C24 C25 C27 C25 -2.9(6) . 2_656
C24 C25 C29 O7 60.3(13) . .
C24 C25 C29 O8 -124.3(10) . .
C25 C24 C26 C24 -2.9(6) . 2_656
C25 C24 C28 O5 -160.8(9) . .
C25 C24 C28 O6 20.3(12) . .
C26 C24 C25 C27 5.8(11) . .
C26 C24 C25 C29 -171.0(8) . .
C26 C24 C28 O5 20.3(12) . .
C26 C24 C28 O6 -158.6(7) . .
C27 C25 C29 O7 -116.6(9) . .
C27 C25 C29 O8 58.9(10) . .
C28 C24 C25 C27 -173.2(7) . .
C28 C24 C25 C29 10.1(14) . .
C28 C24 C26 C24 176.0(8) . 2_656
C29 C25 C27 C25 174.2(8) . 2_656

loop_
_platon_squeeze_void_nr
_platon_squeeze_void_average_x
_platon_squeeze_void_average_y
_platon_squeeze_void_average_z
_platon_squeeze_void_volume
_platon_squeeze_void_count_electrons
_platon_squeeze_void_content
1 0.000 0.000 -0.002 693 94 ' '
2 0.500 0.500 0.174 694 94 ' '
